data_2000007
loop_
_publ_author_name
'K. Khamlach'
'R. Dhal'
'E. Brown'
'M. Leblanc'
'G. Ferey'

_publ_section_title
;
 Room-temperature structure of (+-)-methyltrachelogenin
;
_journal_coeditor_code PA0040
_journal_name_full 'Acta Crystallogr.,Sect.C:Cryst.Struct.Commun.'
_journal_page_first 1746
_journal_page_last 1748
_journal_paper_doi 10.1107/S0108270189004403
_journal_volume 45
_journal_year 1989
_chemical_formula_sum 'C22 H26 O7'
_chemical_melting_point 419
_chemical_name_common (+-)-Methyltrachelogenin
_chemical_name_systematic 3,4-Bis[(3,4-dimethoxyphenyl)methyl]-3-hydoxydihydro-2(3H)-furanone
_space_group_IT_number 14
_symmetry_cell_setting monoclinic
_symmetry_space_group_name_Hall '-P 2ybc'
_symmetry_space_group_name_H-M 'P 1 21/c 1'
_cell_angle_alpha 90
_cell_angle_beta 103.38(4)
_cell_angle_gamma 90
_cell_formula_units_Z 4
_cell_length_a 7.257(3)
_cell_length_b 14.474(6)
_cell_length_c 19.88(1)
_cell_volume 2031.5(16)
_diffrn_ambient_temperature 250(1)
_exptl_crystal_density_diffrn 1.31
_exptl_crystal_F_000 856
_refine_ls_R_factor_gt 0.051
_refine_ls_wR_factor_gt 0.051
_cod_original_cell_volume 2031.473
_cod_original_sg_symbol_H-M 'P 21/c'
_cod_database_code 2000007

loop_
_symmetry_equiv_pos_site_id
_symmetry_equiv_pos_as_xyz
1 x,y,z
2 -x,1/2+y,1/2-z
3 -x,-y,-z
4 x,-1/2-y,-1/2+z

loop_
_atom_site_label
_atom_site_type_symbol
_atom_site_fract_x
_atom_site_fract_y
_atom_site_fract_z
O1 O 0.9272(8) 0.2136(4) 0.1014(3)
C1 C 0.8925(14) 0.1531(6) 0.1488(5)
C2 C 0.6790(12) 0.1359(6) 0.1363(4)
C3 C 0.5945(11) 0.2195(6) 0.0936(4)
C4 C 0.7494(12) 0.2430(6) 0.0546(4)
C5 C 0.6113(12) 0.1192(5) 0.2026(4)
C6 C 0.6357(14) 0.2010(6) 0.2514(4)
C7 C 0.4797(13) 0.2587(6) 0.2504(4)
C8 C 0.4922(12) 0.3318(6) 0.2945(4)
C9 C 0.6657(13) 0.3521(7) 0.3424(5)
C10 C 0.8193(13) 0.2959(7) 0.3445(4)
C11 C 0.8029(12) 0.2213(7) 0.2995(5)
C12 C 0.3993(11) 0.2074(6) 0.0456(4)
C13 C 0.3431(10) 0.2923(7) -0.0004(5)
C14 C 0.2997(10) 0.3766(6) 0.0253(4)
C15 C 0.2678(10) 0.4527(6) -0.0172(5)
C16 C 0.276(1) 0.4458(7) -0.0871(4)
C17 C 0.3128(11) 0.3611(8) -0.1129(4)
C18 C 0.3462(11) 0.2839(6) -0.0696(5)
O2 O 1.0198(9) 0.1189(5) 0.1908(3)
O3 O 0.6486(11) 0.0546(5) 0.0935(3)
O4 O 0.3507(8) 0.3934(4) 0.2987(3)
C19 C 0.1748(11) 0.3798(6) 0.2516(5)
O5 O 0.6630(8) 0.4264(4) 0.3847(3)
C20 C 0.8403(12) 0.4557(7) 0.4274(4)
O6 O 0.2228(7) 0.5383(4) 0.0042(3)
C21 C 0.2063(11) 0.5482(6) 0.0745(4)
O7 O 0.2433(7) 0.5280(4) -0.1231(3)
C22 C 0.2818(12) 0.5275(6) -0.1900(4)
H1 H 0.6029(11) 0.2818(6) 0.1241(4)
H2 H 0.7519(12) 0.3164(6) 0.0449(4)
H3 H 0.7258(12) 0.2060(6) 0.0062(4)
H4 H 0.6902(12) 0.0618(5) 0.2297(4)
H5 H 0.4626(12) 0.1019(5) 0.1885(4)
H6 H 0.3471(13) 0.2450(6) 0.2140(4)
H7 H 0.9520(13) 0.3096(7) 0.3809(4)
H8 H 0.9239(12) 0.1769(7) 0.3021(5)
H9 H 0.2965(11) 0.1970(6) 0.0764(4)
H10 H 0.4010(11) 0.1478(6) 0.0130(4)
H11 H 0.2911(10) 0.3827(6) 0.0786(4)
H12 H 0.3167(11) 0.3542(8) -0.1666(4)
H13 H 0.3732(11) 0.2173(6) -0.0899(5)
H14 H 0.599(13) 0.010(6) 0.105(5)
H15 H 0.0824(11) 0.4295(6) 0.2675(5)
H16 H 0.1188(11) 0.3111(6) 0.2542(5)
H17 H 0.1836(11) 0.3943(6) 0.1991(5)
H18 H 0.8139(12) 0.5149(7) 0.4569(4)
H19 H 0.9318(12) 0.4756(7) 0.3941(4)
H20 H 0.9078(12) 0.4020(7) 0.4623(4)
H21 H 0.1585(11) 0.6180(6) 0.0794(4)
H22 H 0.3410(11) 0.5376(6) 0.1104(4)
H23 H 0.1037(11) 0.5001(6) 0.0857(4)
H24 H 0.2493(12) 0.5982(6) -0.2059(4)
H25 H 0.1896(12) 0.4815(6) -0.2253(4)
H26 H 0.4275(12) 0.5128(6) -0.1904(4)

loop_
_atom_type_symbol
_atom_type_radius_bond
C 0.68
H 0.23
O 0.68
